data_4109272
loop_
_publ_author_name
'Ha Na Lee'
'Zhaochao Xu'
'Sook Kyung Kim'
'K. M. K. Swamy'
'Youngmee Kim'
'Sung-Jin Kim'
'Juyoung Yoon'

_publ_section_title
;
 Pyrophosphate-Selective Fluorescent Chemosensor at Physiological pH:
 Formation of a Unique Excimer upon Addition of Pyrophosphate
;
_journal_name_full 'Journal of the American Chemical Society'
_journal_page_first 3828
_journal_page_last 3829
_journal_paper_doi 10.1021/ja0700294
_journal_volume 129
_journal_year 2007
_chemical_formula_sum 'C46 H48 N8 O6'
_chemical_formula_weight 808.92
_chemical_name_systematic
; 
 ? 
;
_space_group_IT_number 14
_symmetry_cell_setting monoclinic
_symmetry_space_group_name_Hall '-P 2yn'
_symmetry_space_group_name_H-M 'P 1 21/n 1'
_atom_sites_solution_hydrogens geom
_atom_sites_solution_primary direct
_atom_sites_solution_secondary difmap
_audit_creation_method SHELXL-97
_cell_angle_alpha 90.00
_cell_angle_beta 97.447(15)
_cell_angle_gamma 90.00
_cell_formula_units_Z 2
_cell_length_a 12.444(11)
_cell_length_b 7.067(6)
_cell_length_c 23.49(2)
_cell_measurement_reflns_used 2040
_cell_measurement_temperature 443(2)
_cell_measurement_theta_max 25.54
_cell_measurement_theta_min 2.91
_cell_volume 2048(3)
_computing_cell_refinement 'Bruker SMART'
_computing_data_collection 'Bruker SMART'
_computing_data_reduction 'Bruker SAINT'
_computing_molecular_graphics 'Bruker SHELXTL'
_computing_publication_material 'Bruker SHELXTL'
_computing_structure_refinement 'SHELXL-97 (Sheldrick, 1997)'
_computing_structure_solution 'SHELXS-97 (Sheldrick, 1990)'
_diffrn_ambient_temperature 443(2)
_diffrn_measured_fraction_theta_full 0.991
_diffrn_measured_fraction_theta_max 0.991
_diffrn_measurement_device_type 'Bruker SMART CCD'
_diffrn_measurement_method 'phi and omega scans'
_diffrn_radiation_monochromator graphite
_diffrn_radiation_source 'fine-focus sealed tube'
_diffrn_radiation_type MoK\a
_diffrn_radiation_wavelength 0.71073
_diffrn_reflns_av_R_equivalents 0.0664
_diffrn_reflns_av_sigmaI/netI 0.0847
_diffrn_reflns_limit_h_max 15
_diffrn_reflns_limit_h_min -13
_diffrn_reflns_limit_k_max 8
_diffrn_reflns_limit_k_min -8
_diffrn_reflns_limit_l_max 28
_diffrn_reflns_limit_l_min -24
_diffrn_reflns_number 10532
_diffrn_reflns_theta_full 26.00
_diffrn_reflns_theta_max 26.00
_diffrn_reflns_theta_min 1.75
_exptl_absorpt_coefficient_mu 0.089
_exptl_absorpt_correction_T_max 0.991
_exptl_absorpt_correction_T_min 0.960
_exptl_absorpt_correction_type multi-scan
_exptl_absorpt_process_details '(SADABS; Bruker, 1997)'
_exptl_crystal_colour yellow
_exptl_crystal_density_diffrn 1.312
_exptl_crystal_description plate
_exptl_crystal_F_000 856
_exptl_crystal_size_max 0.47
_exptl_crystal_size_mid 0.38
_exptl_crystal_size_min 0.10
_refine_diff_density_max 0.349
_refine_diff_density_min -0.373
_refine_diff_density_rms 0.076
_refine_ls_extinction_method none
_refine_ls_goodness_of_fit_ref 1.041
_refine_ls_hydrogen_treatment mixed
_refine_ls_matrix_type full
_refine_ls_number_parameters 275
_refine_ls_number_reflns 3995
_refine_ls_number_restraints 2
_refine_ls_restrained_S_all 1.041
_refine_ls_R_factor_all 0.0951
_refine_ls_R_factor_gt 0.0634
_refine_ls_shift/su_max 0.001
_refine_ls_shift/su_mean 0.000
_refine_ls_structure_factor_coef Fsqd
_refine_ls_weighting_details 'calc w=1/[\s^2^(Fo^2^)+(0.0977P)^2^+0.0000P] where P=(Fo^2^+2Fc^2^)/3'
_refine_ls_weighting_scheme calc
_refine_ls_wR_factor_gt 0.1674
_refine_ls_wR_factor_ref 0.1894
_reflns_number_gt 2441
_reflns_number_total 3995
_reflns_threshold_expression >2sigma(I)
_cod_data_source_file ja0700294si20070103_125245.cif
_cod_data_source_block HanaP28
_cod_database_code 4109272

loop_
_symmetry_equiv_pos_as_xyz
'x, y, z'
'-x+1/2, y+1/2, -z+1/2'
'-x, -y, -z'
'x-1/2, -y-1/2, z-1/2'

loop_
_atom_site_label
_atom_site_type_symbol
_atom_site_fract_x
_atom_site_fract_y
_atom_site_fract_z
_atom_site_U_iso_or_equiv
_atom_site_adp_type
_atom_site_occupancy
_atom_site_symmetry_multiplicity
_atom_site_calc_flag
_atom_site_refinement_flags
_atom_site_disorder_assembly
_atom_site_disorder_group
N1 N 0.11872(16) 0.0824(3) 0.95386(8) 0.0267(5) Uani 1 1 d . . .
N2 N 0.33228(17) 0.1512(3) 0.92165(8) 0.0270(5) Uani 1 1 d . . .
C12 C 0.3266(2) 0.4776(4) 1.00893(12) 0.0352(7) Uani 1 1 d . . .
H12 H 0.2963 0.5282 0.9740 0.042 Uiso 1 1 calc R . .
N4 N 0.4312(2) 0.3124(3) 0.79279(9) 0.0397(6) Uani 1 1 d . . .
O1 O 0.06922(16) 0.1698(3) 0.86079(8) 0.0426(5) Uani 1 1 d . . .
O2 O 0.15352(15) -0.0199(2) 1.04639(7) 0.0380(5) Uani 1 1 d . . .
C1 C 0.0649(2) 0.3129(4) 1.08976(11) 0.0301(6) Uani 1 1 d . . .
H1 H 0.0935 0.2236 1.1166 0.036 Uiso 1 1 calc R . .
C2 C 0.06595(19) 0.2794(3) 1.03192(10) 0.0259(6) Uani 1 1 d . . .
C3 C 0.02248(19) 0.4152(3) 0.99098(10) 0.0249(6) Uani 1 1 d . . .
C4 C 0.0219(2) 0.3839(4) 0.93114(10) 0.0267(6) Uani 1 1 d . . .
C5 C -0.0205(2) 0.5178(4) 0.89183(11) 0.0318(7) Uani 1 1 d . . .
H5 H -0.0198 0.4961 0.8528 0.038 Uiso 1 1 calc R . .
C6 C 0.0700(2) 0.2063(4) 0.91156(11) 0.0296(6) Uani 1 1 d . . .
C7 C 0.1161(2) 0.1027(4) 1.01298(11) 0.0285(6) Uani 1 1 d . . .
C8 C 0.1844(2) -0.0745(4) 0.93525(11) 0.0318(6) Uani 1 1 d . . .
H8A H 0.1657 -0.0954 0.8943 0.038 Uiso 1 1 calc R . .
H8B H 0.1690 -0.1898 0.9551 0.038 Uiso 1 1 calc R . .
C9 C 0.3043(2) -0.0277(4) 0.94831(11) 0.0306(6) Uani 1 1 d . . .
H9A H 0.3239 -0.0189 0.9896 0.037 Uiso 1 1 calc R . .
H9B H 0.3463 -0.1296 0.9345 0.037 Uiso 1 1 calc R . .
C10 C 0.4270(2) 0.2422(4) 0.95540(11) 0.0312(6) Uani 1 1 d . . .
H10A H 0.4544 0.3415 0.9327 0.037 Uiso 1 1 calc R . .
H10B H 0.4841 0.1494 0.9644 0.037 Uiso 1 1 calc R . .
C11 C 0.3975(2) 0.3254(4) 1.01026(11) 0.0289(6) Uani 1 1 d . . .
N3 N 0.44190(19) 0.2440(3) 1.05946(9) 0.0409(6) Uani 1 1 d . . .
C13 C 0.4152(3) 0.3191(5) 1.10863(12) 0.0482(8) Uani 1 1 d . . .
H13 H 0.4448 0.2649 1.1432 0.058 Uiso 1 1 calc R . .
C14 C 0.3464(2) 0.4721(4) 1.11044(12) 0.0423(8) Uani 1 1 d . . .
H14 H 0.3308 0.5192 1.1454 0.051 Uiso 1 1 calc R . .
C15 C 0.3013(2) 0.5536(4) 1.05974(12) 0.0390(7) Uani 1 1 d . . .
H15 H 0.2550 0.6570 1.0596 0.047 Uiso 1 1 calc R . .
C16 C 0.3512(2) 0.1215(4) 0.86186(11) 0.0346(7) Uani 1 1 d . . .
H16A H 0.2934 0.0437 0.8426 0.042 Uiso 1 1 calc R . .
H16B H 0.4188 0.0533 0.8615 0.042 Uiso 1 1 calc R . .
C17 C 0.3565(2) 0.3049(4) 0.82906(10) 0.0310(6) Uani 1 1 d . . .
C18 C 0.2868(2) 0.4544(4) 0.83485(12) 0.0392(7) Uani 1 1 d . . .
H18 H 0.2357 0.4452 0.8603 0.047 Uiso 1 1 calc R . .
C19 C 0.2931(3) 0.6175(4) 0.80292(12) 0.0469(8) Uani 1 1 d . . .
H19 H 0.2464 0.7184 0.8064 0.056 Uiso 1 1 calc R . .
C20 C 0.3702(3) 0.6271(5) 0.76579(12) 0.0489(9) Uani 1 1 d . . .
H20 H 0.3775 0.7352 0.7440 0.059 Uiso 1 1 calc R . .
C21 C 0.4360(3) 0.4722(5) 0.76180(12) 0.0474(8) Uani 1 1 d . . .
H21 H 0.4870 0.4781 0.7362 0.057 Uiso 1 1 calc R . .
O1S O 0.5688(3) 0.0223(5) 0.75772(14) 0.0971(11) Uani 1 1 d D . .
H1S H 0.520(4) 0.115(7) 0.7675(18) 0.117 Uiso 1 1 d . . .
C1S C 0.6665(5) 0.1194(9) 0.7577(2) 0.067(2) Uiso 0.606(8) 1 d PD A 1
H1S1 H 0.6553 0.2551 0.7550 0.081 Uiso 0.606(8) 1 calc PR A 1
H1S2 H 0.7052 0.0778 0.7267 0.081 Uiso 0.606(8) 1 calc PR A 1
C2S C 0.7261(6) 0.0620(11) 0.8166(2) 0.084(2) Uiso 0.606(8) 1 d PD A 1
H2S1 H 0.6883 0.1125 0.8464 0.126 Uiso 0.606(8) 1 calc PR A 1
H2S2 H 0.7986 0.1111 0.8208 0.126 Uiso 0.606(8) 1 calc PR A 1
H2S3 H 0.7284 -0.0735 0.8195 0.126 Uiso 0.606(8) 1 calc PR A 1
C3S C 0.6580(7) 0.0257(19) 0.8001(4) 0.100(5) Uiso 0.394(8) 1 d PD A 2
H3S1 H 0.6782 -0.1050 0.8084 0.119 Uiso 0.394(8) 1 calc PR A 2
H3S2 H 0.6329 0.0761 0.8345 0.119 Uiso 0.394(8) 1 calc PR A 2
C4S C 0.7626(8) 0.1317(16) 0.7924(5) 0.071(3) Uiso 0.394(8) 1 d P A 2
H4S1 H 0.7883 0.0905 0.7577 0.107 Uiso 0.394(8) 1 calc PR A 2
H4S2 H 0.8166 0.1059 0.8245 0.107 Uiso 0.394(8) 1 calc PR A 2
H4S3 H 0.7484 0.2652 0.7903 0.107 Uiso 0.394(8) 1 calc PR A 2

loop_
_atom_site_aniso_label
_atom_site_aniso_U_11
_atom_site_aniso_U_22
_atom_site_aniso_U_33
_atom_site_aniso_U_23
_atom_site_aniso_U_13
_atom_site_aniso_U_12
N1 0.0257(11) 0.0254(12) 0.0298(12) -0.0017(10) 0.0061(9) 0.0018(10)
N2 0.0291(12) 0.0256(12) 0.0268(11) -0.0001(9) 0.0055(9) -0.0015(10)
C12 0.0349(15) 0.0293(16) 0.0396(16) 0.0024(13) -0.0016(13) 0.0025(13)
N4 0.0438(15) 0.0472(16) 0.0275(12) 0.0040(11) 0.0027(11) -0.0022(12)
O1 0.0502(13) 0.0464(13) 0.0305(11) -0.0104(9) 0.0031(9) 0.0132(10)
O2 0.0450(12) 0.0311(11) 0.0394(11) 0.0086(9) 0.0112(9) 0.0114(9)
C1 0.0301(15) 0.0310(16) 0.0293(14) 0.0048(12) 0.0048(11) 0.0037(12)
C2 0.0221(13) 0.0249(14) 0.0317(14) -0.0008(11) 0.0073(11) 0.0003(11)
C3 0.0223(13) 0.0252(14) 0.0276(13) -0.0009(11) 0.0044(11) -0.0021(11)
C4 0.0250(13) 0.0269(15) 0.0285(14) -0.0029(11) 0.0051(11) 0.0014(11)
C5 0.0337(15) 0.0367(17) 0.0262(14) -0.0037(12) 0.0082(12) 0.0020(13)
C6 0.0286(14) 0.0280(15) 0.0321(15) -0.0041(12) 0.0044(12) 0.0017(12)
C7 0.0257(14) 0.0270(15) 0.0337(14) -0.0015(12) 0.0066(12) -0.0021(12)
C8 0.0336(15) 0.0226(15) 0.0402(15) -0.0023(12) 0.0084(13) 0.0009(12)
C9 0.0321(15) 0.0247(15) 0.0357(14) 0.0015(12) 0.0068(12) 0.0031(12)
C10 0.0253(14) 0.0301(15) 0.0380(15) 0.0045(12) 0.0031(12) -0.0001(12)
C11 0.0239(13) 0.0313(15) 0.0315(14) 0.0016(12) 0.0044(11) -0.0024(12)
N3 0.0436(15) 0.0426(15) 0.0357(14) -0.0012(11) 0.0020(11) 0.0114(12)
C13 0.054(2) 0.055(2) 0.0351(16) 0.0008(15) 0.0021(15) 0.0120(17)
C14 0.0442(17) 0.0458(19) 0.0379(16) -0.0090(14) 0.0093(14) 0.0015(15)
C15 0.0348(16) 0.0342(17) 0.0482(18) -0.0064(14) 0.0060(14) 0.0028(13)
C16 0.0377(16) 0.0332(16) 0.0338(15) 0.0002(12) 0.0082(13) 0.0013(13)
C17 0.0351(15) 0.0339(16) 0.0234(13) -0.0005(11) 0.0022(11) -0.0015(12)
C18 0.0472(18) 0.0365(18) 0.0336(15) 0.0003(13) 0.0039(13) 0.0022(14)
C19 0.061(2) 0.0399(19) 0.0378(16) 0.0038(14) -0.0016(15) 0.0058(16)
C20 0.068(2) 0.044(2) 0.0324(16) 0.0131(14) -0.0038(16) -0.0064(18)
C21 0.052(2) 0.059(2) 0.0315(16) 0.0116(15) 0.0078(14) -0.0011(17)
O1S 0.090(2) 0.103(3) 0.099(2) -0.0433(19) 0.0168(18) 0.0095(19)

loop_
_atom_type_symbol
_atom_type_description
_atom_type_scat_dispersion_real
_atom_type_scat_dispersion_imag
_atom_type_scat_source
C C 0.0033 0.0016 'International Tables Vol C Tables 4.2.6.8 and 6.1.1.4'
H H 0.0000 0.0000 'International Tables Vol C Tables 4.2.6.8 and 6.1.1.4'
N N 0.0061 0.0033 'International Tables Vol C Tables 4.2.6.8 and 6.1.1.4'
O O 0.0106 0.0060 'International Tables Vol C Tables 4.2.6.8 and 6.1.1.4'

loop_
_geom_angle_atom_site_label_1
_geom_angle_atom_site_label_2
_geom_angle_atom_site_label_3
_geom_angle
_geom_angle_site_symmetry_1
_geom_angle_site_symmetry_3
C7 N1 C6 125.2(2) . .
C7 N1 C8 117.1(2) . .
C6 N1 C8 117.7(2) . .
C16 N2 C9 111.1(2) . .
C16 N2 C10 111.0(2) . .
C9 N2 C10 111.2(2) . .
C15 C12 C11 119.8(3) . .
C15 C12 H12 120.1 . .
C11 C12 H12 120.1 . .
C17 N4 C21 117.3(3) . .
C2 C1 C5 120.1(2) . 3_567
C2 C1 H1 119.9 . .
C5 C1 H1 119.9 3_567 .
C1 C2 C3 120.0(2) . .
C1 C2 C7 119.7(2) . .
C3 C2 C7 120.2(2) . .
C3 C3 C2 120.2(3) 3_567 .
C3 C3 C4 118.5(3) 3_567 .
C2 C3 C4 121.2(2) . .
C5 C4 C3 120.5(2) . .
C5 C4 C6 120.4(2) . .
C3 C4 C6 119.1(2) . .
C4 C5 C1 120.6(2) . 3_567
C4 C5 H5 119.7 . .
C1 C5 H5 119.7 3_567 .
O1 C6 N1 120.6(2) . .
O1 C6 C4 121.9(2) . .
N1 C6 C4 117.5(2) . .
O2 C7 N1 120.6(2) . .
O2 C7 C2 122.9(2) . .
N1 C7 C2 116.5(2) . .
N1 C8 C9 110.1(2) . .
N1 C8 H8A 109.6 . .
C9 C8 H8A 109.6 . .
N1 C8 H8B 109.6 . .
C9 C8 H8B 109.6 . .
H8A C8 H8B 108.2 . .
N2 C9 C8 112.4(2) . .
N2 C9 H9A 109.1 . .
C8 C9 H9A 109.1 . .
N2 C9 H9B 109.1 . .
C8 C9 H9B 109.1 . .
H9A C9 H9B 107.9 . .
N2 C10 C11 111.3(2) . .
N2 C10 H10A 109.4 . .
C11 C10 H10A 109.4 . .
N2 C10 H10B 109.4 . .
C11 C10 H10B 109.4 . .
H10A C10 H10B 108.0 . .
N3 C11 C12 122.7(2) . .
N3 C11 C10 116.8(2) . .
C12 C11 C10 120.5(2) . .
C11 N3 C13 116.6(3) . .
N3 C13 C14 123.7(3) . .
N3 C13 H13 118.1 . .
C14 C13 H13 118.1 . .
C15 C14 C13 119.0(3) . .
C15 C14 H14 120.5 . .
C13 C14 H14 120.5 . .
C14 C15 C12 118.2(3) . .
C14 C15 H15 120.9 . .
C12 C15 H15 120.9 . .
N2 C16 C17 112.8(2) . .
N2 C16 H16A 109.0 . .
C17 C16 H16A 109.0 . .
N2 C16 H16B 109.0 . .
C17 C16 H16B 109.0 . .
H16A C16 H16B 107.8 . .
N4 C17 C18 121.8(3) . .
N4 C17 C16 115.9(2) . .
C18 C17 C16 122.3(3) . .
C19 C18 C17 120.2(3) . .
C19 C18 H18 119.9 . .
C17 C18 H18 119.9 . .
C20 C19 C18 118.5(3) . .
C20 C19 H19 120.8 . .
C18 C19 H19 120.8 . .
C21 C20 C19 118.2(3) . .
C21 C20 H20 120.9 . .
C19 C20 H20 120.9 . .
N4 C21 C20 124.1(3) . .
N4 C21 H21 118.0 . .
C20 C21 H21 118.0 . .
C3S O1S C1S 51.5(6) . .
C3S O1S H1S 107(3) . .
C1S O1S H1S 104(3) . .
O1S C1S C2S 100.8(5) . .
O1S C1S H1S1 111.6 . .
C2S C1S H1S1 111.6 . .
O1S C1S H1S2 111.6 . .
C2S C1S H1S2 111.6 . .
H1S1 C1S H1S2 109.4 . .
O1S C3S C4S 122.3(9) . .
O1S C3S H3S1 106.8 . .
C4S C3S H3S1 106.8 . .
O1S C3S H3S2 106.8 . .
C4S C3S H3S2 106.8 . .
H3S1 C3S H3S2 106.6 . .
C3S C4S H4S1 109.5 . .
C3S C4S H4S2 109.5 . .
H4S1 C4S H4S2 109.5 . .
C3S C4S H4S3 109.5 . .
H4S1 C4S H4S3 109.5 . .
H4S2 C4S H4S3 109.5 . .

loop_
_geom_bond_atom_site_label_1
_geom_bond_atom_site_label_2
_geom_bond_distance
_geom_bond_site_symmetry_2
N1 C7 1.400(3) .
N1 C6 1.402(3) .
N1 C8 1.477(3) .
N2 C16 1.469(3) .
N2 C9 1.472(3) .
N2 C10 1.480(3) .
C12 C15 1.382(4) .
C12 C11 1.389(4) .
C12 H12 0.9300 .
N4 C17 1.341(3) .
N4 C21 1.349(4) .
O1 C6 1.219(3) .
O2 C7 1.220(3) .
C1 C2 1.381(3) .
C1 C5 1.409(4) 3_567
C1 H1 0.9300 .
C2 C3 1.416(4) .
C2 C7 1.490(4) .
C3 C3 1.411(5) 3_567
C3 C4 1.422(3) .
C4 C5 1.378(4) .
C4 C6 1.489(4) .
C5 C1 1.409(4) 3_567
C5 H5 0.9300 .
C8 C9 1.520(4) .
C8 H8A 0.9700 .
C8 H8B 0.9700 .
C9 H9A 0.9700 .
C9 H9B 0.9700 .
C10 C11 1.504(4) .
C10 H10A 0.9700 .
C10 H10B 0.9700 .
C11 N3 1.344(3) .
N3 C13 1.351(4) .
C13 C14 1.383(4) .
C13 H13 0.9300 .
C14 C15 1.375(4) .
C14 H14 0.9300 .
C15 H15 0.9300 .
C16 C17 1.514(4) .
C16 H16A 0.9700 .
C16 H16B 0.9700 .
C17 C18 1.385(4) .
C18 C19 1.383(4) .
C18 H18 0.9300 .
C19 C20 1.379(4) .
C19 H19 0.9300 .
C20 C21 1.378(4) .
C20 H20 0.9300 .
C21 H21 0.9300 .
O1S C3S 1.393(2) .
O1S C1S 1.396(7) .
O1S H1S 0.94(5) .
C1S C2S 1.538(2) .
C1S H1S1 0.9700 .
C1S H1S2 0.9700 .
C2S H2S1 0.9600 .
C2S H2S2 0.9600 .
C2S H2S3 0.9600 .
C3S C4S 1.533(15) .
C3S H3S1 0.9700 .
C3S H3S2 0.9700 .
C4S H4S1 0.9600 .
C4S H4S2 0.9600 .
C4S H4S3 0.9600 .

loop_
_geom_torsion_atom_site_label_1
_geom_torsion_atom_site_label_2
_geom_torsion_atom_site_label_3
_geom_torsion_atom_site_label_4
_geom_torsion
_geom_torsion_site_symmetry_1
_geom_torsion_site_symmetry_4
C5 C1 C2 C3 0.1(4) 3_567 .
C5 C1 C2 C7 178.1(2) 3_567 .
C1 C2 C3 C3 -0.3(4) . 3_567
C7 C2 C3 C3 -178.3(3) . 3_567
C1 C2 C3 C4 -179.6(2) . .
C7 C2 C3 C4 2.3(4) . .
C3 C3 C4 C5 0.8(4) 3_567 .
C2 C3 C4 C5 -179.9(2) . .
C3 C3 C4 C6 179.5(3) 3_567 .
C2 C3 C4 C6 -1.2(4) . .
C3 C4 C5 C1 -0.6(4) . 3_567
C6 C4 C5 C1 -179.3(2) . 3_567
C7 N1 C6 O1 -174.3(2) . .
C8 N1 C6 O1 10.2(4) . .
C7 N1 C6 C4 6.9(4) . .
C8 N1 C6 C4 -168.6(2) . .
C5 C4 C6 O1 -3.2(4) . .
C3 C4 C6 O1 178.1(2) . .
C5 C4 C6 N1 175.5(2) . .
C3 C4 C6 N1 -3.2(3) . .
C6 N1 C7 O2 174.2(2) . .
C8 N1 C7 O2 -10.3(4) . .
C6 N1 C7 C2 -5.8(4) . .
C8 N1 C7 C2 169.8(2) . .
C1 C2 C7 O2 2.9(4) . .
C3 C2 C7 O2 -179.1(2) . .
C1 C2 C7 N1 -177.1(2) . .
C3 C2 C7 N1 0.9(3) . .
C7 N1 C8 C9 -74.0(3) . .
C6 N1 C8 C9 101.9(3) . .
C16 N2 C9 C8 -84.3(3) . .
C10 N2 C9 C8 151.5(2) . .
N1 C8 C9 N2 -56.5(3) . .
C16 N2 C10 C11 163.0(2) . .
C9 N2 C10 C11 -72.8(3) . .
C15 C12 C11 N3 1.4(4) . .
C15 C12 C11 C10 -179.3(2) . .
N2 C10 C11 N3 112.7(3) . .
N2 C10 C11 C12 -66.6(3) . .
C12 C11 N3 C13 -0.7(4) . .
C10 C11 N3 C13 180.0(2) . .
C11 N3 C13 C14 -0.2(5) . .
N3 C13 C14 C15 0.4(5) . .
C13 C14 C15 C12 0.3(4) . .
C11 C12 C15 C14 -1.2(4) . .
C9 N2 C16 C17 167.8(2) . .
C10 N2 C16 C17 -68.0(3) . .
C21 N4 C17 C18 -0.1(4) . .
C21 N4 C17 C16 178.3(2) . .
N2 C16 C17 N4 140.8(2) . .
N2 C16 C17 C18 -40.8(4) . .
N4 C17 C18 C19 -0.2(4) . .
C16 C17 C18 C19 -178.4(3) . .
C17 C18 C19 C20 -0.3(4) . .
C18 C19 C20 C21 1.0(4) . .
C17 N4 C21 C20 0.8(4) . .
C19 C20 C21 N4 -1.3(5) . .
C3S O1S C1S C2S -0.4(9) . .
C1S O1S C3S C4S -3.3(8) . .
